data_7227723
loop_
_publ_author_name
'Kautny, Paul'
'Zhao, Chenyang'
'Kader, Thomas'
'St\"oger, Berthold'
'Horkel, Ernst'
'Chen, Jiangshan'
'Ma, Dongge'
'Fr\"ohlich, Johannes'
'Lumpi, Daniel'

_publ_section_title
;
 Functional organic click-materials: application in phosphorescent organic
 light emitting diodes
;
_journal_issue 20
_journal_name_full 'RSC Adv.'
_journal_page_first 12150
_journal_paper_doi 10.1039/C6RA28212A
_journal_volume 7
_journal_year 2017
_chemical_formula_sum 'C46 H34 N8'
_chemical_formula_weight 698.8
_chemical_name_systematic ' ?'
_space_group_IT_number 2
_symmetry_cell_setting triclinic
_symmetry_Int_Tables_number 2
_symmetry_space_group_name_Hall '-P 1'
_symmetry_space_group_name_H-M 'P -1'
_audit_creation_method 'Jana2006 Version : 02/02/2017'
_audit_update_record
;
2017-02-09 deposited with the CCDC.
2017-02-10 downloaded from the CCDC.
;
_cell_angle_alpha 77.140(4)
_cell_angle_beta 78.370(4)
_cell_angle_gamma 74.165(4)
_cell_formula_units_Z 2
_cell_length_a 8.9444(10)
_cell_length_b 13.9122(15)
_cell_length_c 16.3529(18)
_cell_measurement_reflns_used 9899
_cell_measurement_temperature 100
_cell_measurement_theta_max 27.38
_cell_measurement_theta_min 2.39
_cell_volume 1886.9(4)
_computing_cell_refinement 'SAINT-Plus v8.34A'
_computing_data_collection 'Apex 2'
_computing_data_reduction 'SAINT-Plus v8.34A'
_computing_molecular_graphics 'Mercury  3.7'
_computing_structure_refinement 'Jana 2006'
_computing_structure_solution SUPERFLIP
_diffrn_ambient_temperature 100
_diffrn_measured_fraction_theta_full 1
_diffrn_measured_fraction_theta_max 1
_diffrn_measurement_device 'four-circle diffractometer'
_diffrn_measurement_device_type 'Bruker KAPPA APEX II CCD'
_diffrn_measurement_method '\w- and \f-scans'
_diffrn_radiation_monochromator graphite
_diffrn_radiation_probe x-ray
_diffrn_radiation_source 'X-ray tube'
_diffrn_radiation_type 'Mo K\a'
_diffrn_radiation_wavelength 0.71073
_diffrn_reflns_av_R_equivalents 0.0499
_diffrn_reflns_av_unetI/netI 0.0301
_diffrn_reflns_limit_h_max 11
_diffrn_reflns_limit_h_min -11
_diffrn_reflns_limit_k_max 18
_diffrn_reflns_limit_k_min -18
_diffrn_reflns_limit_l_max 21
_diffrn_reflns_limit_l_min -21
_diffrn_reflns_number 51419
_diffrn_reflns_theta_full 27.99
_diffrn_reflns_theta_max 27.99
_diffrn_reflns_theta_min 1.29
_exptl_absorpt_coefficient_mu 0.075
_exptl_absorpt_correction_T_max 1.00
_exptl_absorpt_correction_T_min 0.96
_exptl_absorpt_correction_type multi-scan
_exptl_absorpt_process_details SADABS
_exptl_crystal_colour colourless
_exptl_crystal_density_diffrn 1.23
_exptl_crystal_description plate
_exptl_crystal_F_000 732
_exptl_crystal_size_max 0.55
_exptl_crystal_size_mid 0.42
_exptl_crystal_size_min 0.04
_refine_diff_density_max 0.20
_refine_diff_density_min -0.25
_refine_ls_extinction_method none
_refine_ls_goodness_of_fit_gt 2.58
_refine_ls_goodness_of_fit_ref 2.17
_refine_ls_hydrogen_treatment constr
_refine_ls_number_constraints 136
_refine_ls_number_parameters 487
_refine_ls_number_reflns 9063
_refine_ls_number_restraints 0
_refine_ls_R_factor_all 0.0750
_refine_ls_R_factor_gt 0.0472
_refine_ls_shift/su_max 0.0145
_refine_ls_shift/su_mean 0.0012
_refine_ls_structure_factor_coef F
_refine_ls_weighting_details w=1/(\s^2^(F)+0.0001F^2^)
_refine_ls_weighting_scheme sigma
_refine_ls_wR_factor_gt 0.0561
_refine_ls_wR_factor_ref 0.0581
_reflns_number_gt 6107
_reflns_number_total 9063
_reflns_threshold_expression I>3\s(I)
_cod_data_source_file c6ra28212a2.cif
_cod_data_source_block host_benz
_cod_depositor_comments
;
The following automatic conversions were performed:

'_diffrn_radiation_probe' value 'X-ray' changed to 'x-ray' according
to
/usr/data/users/saulius/crontab/automatic-downloads/rss-feeds/RSC/lib/dictionaries/cif_core.dic
dictionary named 'cif_core.dic' version 2.4.2 from 2011-04-26.

Automatic conversion script
Id: cif_fix_values 4268 2015-11-12 08:31:59Z antanas 
;
_cod_database_code 7227723

loop_
_space_group_symop_id
_space_group_symop_operation_xyz
1 x,y,z
2 -x,-y,-z

loop_
_atom_site_label
_atom_site_type_symbol
_atom_site_fract_x
_atom_site_fract_y
_atom_site_fract_z
_atom_site_adp_type
_atom_site_U_iso_or_equiv
_atom_site_site_symmetry_multiplicity
_atom_site_occupancy
_atom_site_calc_flag
N1 N 0.41128(14) 0.85487(11) 0.48226(9) Uani 0.0611(6) 2 1 d
N2 N 0.52112(15) 0.79401(10) 0.43877(9) Uani 0.0576(6) 2 1 d
N3 N 0.65788(12) 0.78237(8) 0.46809(7) Uani 0.0386(4) 2 1 d
N4 N 0.84190(12) 0.94054(8) 0.39609(6) Uani 0.0353(4) 2 1 d
N5 N 0.91789(12) 0.94633(8) 0.31844(6) Uani 0.0381(4) 2 1 d
N6 N 1.07072(11) 0.89968(8) 0.32392(6) Uani 0.0338(4) 2 1 d
N7 N 1.19874(18) 0.54187(11) 0.30543(9) Uani 0.0712(7) 2 1 d
N8 N 1.49501(13) 0.83963(10) 0.02557(7) Uani 0.0488(5) 2 1 d
C1 C 0.75168(13) 0.84421(9) 0.57931(7) Uani 0.0307(4) 2 1 d
C2 C 0.71184(17) 0.82728(11) 0.66740(8) Uani 0.0429(5) 2 1 d
C3 C 0.81490(19) 0.82815(12) 0.71926(9) Uani 0.0531(7) 2 1 d
C4 C 0.96082(19) 0.84527(12) 0.68377(9) Uani 0.0518(6) 2 1 d
C5 C 1.00078(16) 0.86495(10) 0.59691(8) Uani 0.0399(5) 2 1 d
C6 C 0.89742(13) 0.86646(9) 0.54319(7) Uani 0.0294(4) 2 1 d
C7 C 0.63429(14) 0.83773(9) 0.53049(8) Uani 0.0338(5) 2 1 d
C8 C 0.47672(16) 0.88183(12) 0.53883(10) Uani 0.0472(6) 2 1 d
C9 C 0.94508(13) 0.89003(9) 0.45098(7) Uani 0.0291(4) 2 1 d
C10 C 1.09088(14) 0.86484(10) 0.40526(8) Uani 0.0330(5) 2 1 d
C11 C 0.79767(15) 0.72156(10) 0.42841(8) Uani 0.0380(5) 2 1 d
C12 C 0.91009(16) 0.65769(10) 0.47463(9) Uani 0.0394(5) 2 1 d
C13 C 1.04446(18) 0.60002(11) 0.43398(9) Uani 0.0449(6) 2 1 d
C14 C 1.06562(18) 0.60315(11) 0.34694(10) Uani 0.0521(6) 2 1 d
C15 C 0.9503(2) 0.66757(13) 0.30171(10) Uani 0.0614(7) 2 1 d
C16 C 0.81863(19) 0.72648(12) 0.34157(9) Uani 0.0526(6) 2 1 d
C17 C 1.18077(14) 0.88563(10) 0.24839(8) Uani 0.0347(5) 2 1 d
C18 C 1.33505(15) 0.88886(11) 0.24404(8) Uani 0.0392(5) 2 1 d
C19 C 1.43962(16) 0.87247(11) 0.17082(8) Uani 0.0421(5) 2 1 d
C20 C 1.39228(15) 0.85316(10) 0.10125(8) Uani 0.0381(5) 2 1 d
C21 C 1.23565(16) 0.85037(12) 0.10776(9) Uani 0.0450(6) 2 1 d
C22 C 1.13138(16) 0.86653(11) 0.18036(9) Uani 0.0435(6) 2 1 d
C23 C 1.3464(2) 0.51328(13) 0.33425(11) Uani 0.0612(7) 2 1 d
C24 C 1.4087(3) 0.58181(18) 0.35712(18) Uani 0.1062(13) 2 1 d
C25 C 1.5537(3) 0.5497(3) 0.3844(2) Uani 0.1492(19) 2 1 d
C26 C 1.6372(3) 0.4513(3) 0.38804(19) Uani 0.1303(17) 2 1 d
C27 C 1.5763(3) 0.38350(19) 0.36541(14) Uani 0.0900(11) 2 1 d
C28 C 1.4314(2) 0.41409(13) 0.33962(11) Uani 0.0653(8) 2 1 d
C29 C 1.66157(15) 0.81193(11) 0.02014(8) Uani 0.0425(5) 2 1 d
C30 C 1.73716(20) 0.73449(13) 0.07721(10) Uani 0.0595(7) 2 1 d
C31 C 1.9021(2) 0.70764(17) 0.06487(13) Uani 0.0791(9) 2 1 d
C32 C 1.9859(2) 0.7568(2) -0.00322(15) Uani 0.0845(11) 2 1 d
C33 C 1.9109(2) 0.83393(17) -0.05855(13) Uani 0.0730(9) 2 1 d
C34 C 1.74893(18) 0.86191(13) -0.04710(10) Uani 0.0544(7) 2 1 d
C35 C 1.1904(2) 0.51463(14) 0.22759(11) Uani 0.0720(8) 2 1 d
C36 C 1.2882(3) 0.54311(18) 0.15394(14) Uani 0.0989(11) 2 1 d
C37 C 1.2786(4) 0.5149(3) 0.07899(16) Uani 0.1315(16) 2 1 d
C38 C 1.1739(5) 0.4596(3) 0.0783(3) Uani 0.148(2) 2 1 d
C39 C 1.0793(5) 0.4318(2) 0.1493(2) Uani 0.1326(18) 2 1 d
C40 C 1.0871(3) 0.45870(16) 0.22559(16) Uani 0.1002(12) 2 1 d
C41 C 1.43493(15) 0.83849(12) -0.04897(8) Uani 0.0434(5) 2 1 d
C42 C 1.47152(19) 0.75069(15) -0.08104(10) Uani 0.0620(7) 2 1 d
C43 C 1.4150(2) 0.7502(2) -0.15395(13) Uani 0.0860(11) 2 1 d
C44 C 1.3242(2) 0.8371(3) -0.19338(12) Uani 0.0915(12) 2 1 d
C45 C 1.2880(2) 0.9233(2) -0.16089(12) Uani 0.0834(10) 2 1 d
C46 C 1.34316(18) 0.92489(14) -0.08883(10) Uani 0.0596(7) 2 1 d
H1c2 H 0.610621 0.81479 0.692336 Uiso 0.0515 2 1 d
H1c3 H 0.785324 0.81689 0.779762 Uiso 0.0637 2 1 d
H1c4 H 1.034657 0.843475 0.719646 Uiso 0.0621 2 1 d
H1c5 H 1.102076 0.877899 0.572914 Uiso 0.0478 2 1 d
H1c8 H 0.420935 0.925333 0.578771 Uiso 0.0567 2 1 d
H1c10 H 1.187346 0.8297 0.426678 Uiso 0.0396 2 1 d
H1c12 H 0.895455 0.653088 0.535045 Uiso 0.0473 2 1 d
H1c13 H 1.124047 0.557304 0.466368 Uiso 0.0539 2 1 d
H1c15 H 0.962807 0.671066 0.241506 Uiso 0.0737 2 1 d
H1c16 H 0.74077 0.771276 0.30902 Uiso 0.0631 2 1 d
H1c18 H 1.369496 0.902347 0.291374 Uiso 0.047 2 1 d
H1c19 H 1.547029 0.874461 0.167925 Uiso 0.0505 2 1 d
H1c21 H 1.200076 0.836935 0.060767 Uiso 0.054 2 1 d
H1c22 H 1.023862 0.864508 0.183672 Uiso 0.0522 2 1 d
H1c24 H 1.351743 0.65152 0.354151 Uiso 0.1275 2 1 d
H1c25 H 1.596331 0.597411 0.401045 Uiso 0.179 2 1 d
H1c26 H 1.738309 0.430163 0.406491 Uiso 0.1564 2 1 d
H1c27 H 1.634667 0.314179 0.367462 Uiso 0.108 2 1 d
H1c28 H 1.388321 0.365179 0.324982 Uiso 0.0784 2 1 d
H1c30 H 1.678122 0.699562 0.124529 Uiso 0.0714 2 1 d
H1c31 H 1.956493 0.654395 0.104457 Uiso 0.0949 2 1 d
H1c32 H 2.098665 0.736527 -0.011866 Uiso 0.1014 2 1 d
H1c33 H 1.970483 0.868943 -0.105546 Uiso 0.0876 2 1 d
H1c34 H 1.696186 0.916695 -0.086244 Uiso 0.0653 2 1 d
H1c36 H 1.361681 0.581857 0.154622 Uiso 0.1187 2 1 d
H1c37 H 1.345624 0.534266 0.027674 Uiso 0.1578 2 1 d
H1c38 H 1.168029 0.440478 0.026284 Uiso 0.1782 2 1 d
H1c39 H 1.006 0.393231 0.147859 Uiso 0.1591 2 1 d
H1c40 H 1.02011 0.437988 0.276491 Uiso 0.1203 2 1 d
H1c42 H 1.535837 0.689846 -0.053313 Uiso 0.0744 2 1 d
H1c43 H 1.439643 0.688851 -0.176674 Uiso 0.1032 2 1 d
H1c44 H 1.286142 0.837042 -0.244191 Uiso 0.1098 2 1 d
H1c45 H 1.223145 0.983934 -0.188481 Uiso 0.1001 2 1 d
H1c46 H 1.317345 0.986574 -0.066432 Uiso 0.0715 2 1 d

loop_
_atom_site_aniso_label
_atom_site_aniso_type_symbol
_atom_site_aniso_U_11
_atom_site_aniso_U_22
_atom_site_aniso_U_33
_atom_site_aniso_U_12
_atom_site_aniso_U_13
_atom_site_aniso_U_23
N1 N 0.0305(7) 0.0736(9) 0.0832(10) -0.0085(6) -0.0145(7) -0.0220(8)
N2 N 0.0388(7) 0.0742(9) 0.0718(9) -0.0151(7) -0.0225(7) -0.0228(7)
N3 N 0.0281(6) 0.0479(7) 0.0460(6) -0.0107(5) -0.0086(5) -0.0164(5)
N4 N 0.0269(6) 0.0434(6) 0.0332(6) -0.0052(5) -0.0023(4) -0.0077(5)
N5 N 0.0272(6) 0.0483(7) 0.0343(6) -0.0033(5) -0.0043(5) -0.0057(5)
N6 N 0.0247(5) 0.0436(6) 0.0305(6) -0.0058(5) -0.0024(4) -0.0058(4)
N7 N 0.0678(10) 0.0761(10) 0.0677(9) -0.0008(8) 0.0067(8) -0.0443(8)
N8 N 0.0284(6) 0.0840(9) 0.0295(6) -0.0024(6) -0.0041(5) -0.0146(6)
C1 C 0.0271(6) 0.0337(7) 0.0324(6) -0.0069(5) 0.0001(5) -0.0124(5)
C2 C 0.0413(8) 0.0534(9) 0.0366(7) -0.0192(7) 0.0086(6) -0.0164(6)
C3 C 0.0651(11) 0.0701(11) 0.0301(7) -0.0252(8) -0.0001(7) -0.0162(7)
C4 C 0.0594(10) 0.0684(10) 0.0383(8) -0.0236(8) -0.0162(7) -0.0133(7)
C5 C 0.0350(7) 0.0492(8) 0.0409(8) -0.0156(6) -0.0065(6) -0.0116(6)
C6 C 0.0270(6) 0.0316(6) 0.0304(6) -0.0071(5) -0.0016(5) -0.0096(5)
C7 C 0.0251(6) 0.0395(7) 0.0388(7) -0.0101(5) 0.0002(5) -0.0122(6)
C8 C 0.0273(7) 0.0550(9) 0.0603(9) -0.0092(6) -0.0020(7) -0.0173(7)
C9 C 0.0231(6) 0.0335(7) 0.0323(6) -0.0077(5) -0.0041(5) -0.0079(5)
C10 C 0.0242(6) 0.0407(7) 0.0333(7) -0.0073(5) -0.0050(5) -0.0050(5)
C11 C 0.0391(8) 0.0394(7) 0.0408(7) -0.0110(6) -0.0056(6) -0.0165(6)
C12 C 0.0434(8) 0.0387(8) 0.0383(7) -0.0114(6) -0.0038(6) -0.0117(6)
C13 C 0.0482(9) 0.0378(8) 0.0478(8) -0.0061(7) -0.0046(7) -0.0132(6)
C14 C 0.0584(10) 0.0449(9) 0.0509(9) -0.0074(7) 0.0046(8) -0.0223(7)
C15 C 0.0833(13) 0.0604(10) 0.0381(8) -0.0076(9) -0.0024(8) -0.0212(8)
C16 C 0.0639(11) 0.0519(9) 0.0439(8) -0.0054(8) -0.0149(8) -0.0169(7)
C17 C 0.0290(7) 0.0438(8) 0.0285(6) -0.0084(6) 0.0000(5) -0.0052(5)
C18 C 0.0329(7) 0.0561(9) 0.0297(7) -0.0129(6) -0.0039(6) -0.0079(6)
C19 C 0.0284(7) 0.0645(9) 0.0342(7) -0.0138(6) -0.0035(6) -0.0081(6)
C20 C 0.0304(7) 0.0508(8) 0.0294(7) -0.0054(6) -0.0021(5) -0.0068(6)
C21 C 0.0352(8) 0.0699(10) 0.0350(7) -0.0154(7) -0.0028(6) -0.0186(7)
C22 C 0.0296(7) 0.0654(10) 0.0394(8) -0.0152(7) -0.0022(6) -0.0150(7)
C23 C 0.0557(10) 0.0588(11) 0.0721(11) -0.0197(8) 0.0186(8) -0.0358(8)
C24 C 0.0721(15) 0.0829(15) 0.179(2) -0.0350(12) 0.0339(15) -0.0824(16)
C25 C 0.0720(17) 0.172(3) 0.255(4) -0.0562(18) 0.026(2) -0.155(3)
C26 C 0.0621(15) 0.189(3) 0.170(3) -0.0222(18) 0.0012(16) -0.119(2)
C27 C 0.0785(15) 0.0980(17) 0.0951(16) -0.0074(13) -0.0093(12) -0.0407(13)
C28 C 0.0685(12) 0.0590(11) 0.0740(12) -0.0188(9) 0.0009(9) -0.0290(9)
C29 C 0.0306(7) 0.0607(9) 0.0349(7) -0.0005(6) -0.0054(6) -0.0184(6)
C30 C 0.0521(10) 0.0723(11) 0.0476(9) 0.0054(8) -0.0133(8) -0.0172(8)
C31 C 0.0608(12) 0.1025(15) 0.0708(13) 0.0292(11) -0.0365(11) -0.0453(11)
C32 C 0.0384(10) 0.146(2) 0.0855(15) -0.0066(12) -0.0095(11) -0.0728(15)
C33 C 0.0443(10) 0.1086(16) 0.0786(13) -0.0270(10) 0.0060(9) -0.0453(12)
C34 C 0.0422(9) 0.0695(11) 0.0507(9) -0.0117(8) 0.0023(7) -0.0197(8)
C35 C 0.0858(14) 0.0579(11) 0.0603(11) 0.0116(10) -0.0007(10) -0.0309(9)
C36 C 0.0841(16) 0.1098(18) 0.0710(14) 0.0293(13) 0.0036(12) -0.0299(13)
C37 C 0.112(2) 0.165(3) 0.0632(15) 0.066(2) -0.0054(16) -0.0404(18)
C38 C 0.165(4) 0.140(3) 0.114(3) 0.082(3) -0.058(3) -0.084(2)
C39 C 0.190(3) 0.0819(18) 0.138(2) 0.0145(19) -0.073(3) -0.0605(18)
C40 C 0.147(2) 0.0684(14) 0.0941(17) -0.0173(14) -0.0283(16) -0.0330(12)
C41 C 0.0276(7) 0.0699(10) 0.0285(7) -0.0058(7) -0.0012(5) -0.0098(7)
C42 C 0.0475(10) 0.0822(13) 0.0535(10) -0.0031(8) -0.0011(8) -0.0273(9)
C43 C 0.0591(12) 0.148(2) 0.0702(13) -0.0337(13) 0.0101(10) -0.0660(13)
C44 C 0.0384(11) 0.206(3) 0.0398(10) -0.0399(14) -0.0006(8) -0.0338(14)
C45 C 0.0483(11) 0.143(2) 0.0457(11) -0.0145(12) -0.0142(9) 0.0074(12)
C46 C 0.0471(9) 0.0758(12) 0.0486(9) -0.0063(8) -0.0128(8) -0.0014(8)

loop_
_atom_type_symbol
_atom_type_scat_dispersion_real
_atom_type_scat_dispersion_imag
_atom_type_scat_source
C 0.0033 0.0016 'International Tables Vol C tables 4.2.6.8 and 6.1.1.1'
H 0.0000 0.0000 'International Tables Vol C tables 4.2.6.8 and 6.1.1.1'
N 0.0061 0.0033 'International Tables Vol C tables 4.2.6.8 and 6.1.1.1'

loop_
_geom_angle_atom_site_label_1
_geom_angle_atom_site_label_2
_geom_angle_atom_site_label_3
_geom_angle
N2 N1 C8 108.72(12)
N1 N2 N3 107.19(14)
N2 N3 C7 110.55(10)
N2 N3 C11 118.02(13)
C7 N3 C11 131.35(12)
N5 N4 C9 108.91(9)
N4 N5 N6 107.02(9)
N5 N6 C10 110.46(9)
N5 N6 C17 119.90(10)
C10 N6 C17 129.35(10)
C14 N7 C23 122.06(16)
C14 N7 C35 119.71(15)
C23 N7 C35 117.99(14)
C20 N8 C29 123.50(12)
C20 N8 C41 120.06(11)
C29 N8 C41 115.82(10)
C2 C1 C6 119.04(13)
C2 C1 C7 116.39(12)
C6 C1 C7 124.57(11)
C1 C2 C3 121.25(13)
C1 C2 H1c2 119.37
C3 C2 H1c2 119.37
C2 C3 C4 119.59(13)
C2 C3 H1c3 120.21
C4 C3 H1c3 120.21
C3 C4 C5 120.05(16)
C3 C4 H1c4 119.97
C5 C4 H1c4 119.97
C4 C5 C6 121.38(14)
C4 C5 H1c5 119.31
C6 C5 H1c5 119.31
C1 C6 C5 118.57(11)
C1 C6 C9 122.42(12)
C5 C6 C9 119.01(11)
N3 C7 C1 127.37(10)
N3 C7 C8 103.82(13)
C1 C7 C8 128.76(13)
N1 C8 C7 109.70(13)
N1 C8 H1c8 125.15
C7 C8 H1c8 125.15
N4 C9 C6 123.09(10)
N4 C9 C10 108.37(10)
C6 C9 C10 128.51(11)
N6 C10 C9 105.23(10)
N6 C10 H1c10 127.39
C9 C10 H1c10 127.39
N3 C11 C12 121.56(12)
N3 C11 C16 118.84(12)
C12 C11 C16 119.59(12)
C11 C12 C13 119.98(13)
C11 C12 H1c12 120.01
C13 C12 H1c12 120.01
C12 C13 C14 120.91(13)
C12 C13 H1c13 119.54
C14 C13 H1c13 119.54
N7 C14 C13 121.43(13)
N7 C14 C15 120.48(14)
C13 C14 C15 118.08(13)
C14 C15 C16 121.12(15)
C14 C15 H1c15 119.44
C16 C15 H1c15 119.44
C11 C16 C15 120.28(14)
C11 C16 H1c16 119.86
C15 C16 H1c16 119.86
N6 C17 C18 120.75(13)
N6 C17 C22 118.97(12)
C18 C17 C22 120.26(11)
C17 C18 C19 119.37(14)
C17 C18 H1c18 120.31
C19 C18 H1c18 120.31
C18 C19 C20 121.36(14)
C18 C19 H1c19 119.32
C20 C19 H1c19 119.32
N8 C20 C19 122.24(13)
N8 C20 C21 119.92(13)
C19 C20 C21 117.81(11)
C20 C21 C22 121.05(15)
C20 C21 H1c21 119.48
C22 C21 H1c21 119.48
C17 C22 C21 120.15(14)
C17 C22 H1c22 119.93
C21 C22 H1c22 119.93
N7 C23 C24 122.11(16)
N7 C23 C28 119.47(19)
C24 C23 C28 118.42(18)
C23 C24 C25 119.6(2)
C23 C24 H1c24 120.22
C25 C24 H1c24 120.22
C24 C25 C26 121.1(3)
C24 C25 H1c25 119.46
C26 C25 H1c25 119.46
C25 C26 C27 119.5(3)
C25 C26 H1c26 120.23
C27 C26 H1c26 120.23
C26 C27 C28 119.9(2)
C26 C27 H1c27 120.05
C28 C27 H1c27 120.05
C23 C28 C27 121.5(2)
C23 C28 H1c28 119.27
C27 C28 H1c28 119.27
N8 C29 C30 122.03(13)
N8 C29 C34 118.23(12)
C30 C29 C34 119.67(13)
C29 C30 C31 118.74(15)
C29 C30 H1c30 120.63
C31 C30 H1c30 120.63
C30 C31 C32 120.49(17)
C30 C31 H1c31 119.76
C32 C31 H1c31 119.76
C31 C32 C33 120.51(18)
C31 C32 H1c32 119.74
C33 C32 H1c32 119.74
C32 C33 C34 119.82(18)
C32 C33 H1c33 120.09
C34 C33 H1c33 120.09
C29 C34 C33 120.74(15)
C29 C34 H1c34 119.63
C33 C34 H1c34 119.63
N7 C35 C36 120.4(2)
N7 C35 C40 119.99(17)
C36 C35 C40 119.6(2)
C35 C36 C37 119.2(3)
C35 C36 H1c36 120.38
C37 C36 H1c36 120.38
C36 C37 C38 120.2(3)
C36 C37 H1c37 119.89
C38 C37 H1c37 119.88
C37 C38 C39 120.7(4)
C37 C38 H1c38 119.64
C39 C38 H1c38 119.64
C38 C39 C40 120.2(4)
C38 C39 H1c39 119.89
C40 C39 H1c39 119.89
C35 C40 C39 120.0(2)
C35 C40 H1c40 120.01
C39 C40 H1c40 120.01
N8 C41 C42 119.67(12)
N8 C41 C46 120.42(15)
C42 C41 C46 119.91(15)
C41 C42 C43 119.50(17)
C41 C42 H1c42 120.25
C43 C42 H1c42 120.25
C42 C43 C44 120.0(3)
C42 C43 H1c43 120.01
C44 C43 H1c43 120.01
C43 C44 C45 120.0(2)
C43 C44 H1c44 119.99
C45 C44 H1c44 119.99
C44 C45 C46 120.66(19)
C44 C45 H1c45 119.67
C46 C45 H1c45 119.67
C41 C46 C45 119.9(2)
C41 C46 H1c46 120.04
C45 C46 H1c46 120.04

loop_
_geom_bond_atom_site_label_1
_geom_bond_atom_site_label_2
_geom_bond_distance
N1 N2 1.3116(18)
N1 C8 1.353(3)
N2 N3 1.3588(19)
N3 C7 1.3613(19)
N3 C11 1.4283(16)
N4 N5 1.3105(14)
N4 C9 1.3604(15)
N5 N6 1.3555(14)
N6 C10 1.3411(16)
N6 C17 1.4300(15)
N7 C14 1.408(2)
N7 C23 1.416(2)
N7 C35 1.428(3)
N8 C20 1.4008(16)
N8 C29 1.4228(17)
N8 C41 1.433(2)
C1 C2 1.3948(18)
C1 C6 1.4044(17)
C1 C7 1.473(2)
C2 C3 1.377(2)
C2 H1c2 0.96
C3 C4 1.378(2)
C3 H1c3 0.96
C4 C5 1.3770(19)
C4 H1c4 0.96
C5 C6 1.391(2)
C5 H1c5 0.96
C6 C9 1.4696(16)
C7 C8 1.3672(17)
C8 H1c8 0.96
C9 C10 1.3626(16)
C10 H1c10 0.96
C11 C12 1.3754(18)
C11 C16 1.383(2)
C12 C13 1.3853(18)
C12 H1c12 0.96
C13 C14 1.390(2)
C13 H1c13 0.96
C14 C15 1.386(2)
C15 C16 1.373(2)
C15 H1c15 0.96
C16 H1c16 0.96
C17 C18 1.380(2)
C17 C22 1.378(2)
C18 C19 1.3836(17)
C18 H1c18 0.96
C19 C20 1.392(2)
C19 H1c19 0.96
C20 C21 1.394(2)
C21 C22 1.3740(18)
C21 H1c21 0.96
C22 H1c22 0.96
C23 C24 1.375(4)
C23 C28 1.375(2)
C24 C25 1.382(4)
C24 H1c24 0.96
C25 C26 1.363(5)
C25 H1c25 0.96
C26 C27 1.356(5)
C26 H1c26 0.96
C27 C28 1.370(3)
C27 H1c27 0.96
C28 H1c28 0.96
C29 C30 1.378(2)
C29 C34 1.383(2)
C30 C31 1.403(3)
C30 H1c30 0.96
C31 C32 1.369(3)
C31 H1c31 0.96
C32 C33 1.356(3)
C32 H1c32 0.96
C33 C34 1.379(2)
C33 H1c33 0.96
C34 H1c34 0.96
C35 C36 1.387(3)
C35 C40 1.370(4)
C36 C37 1.393(4)
C36 H1c36 0.96
C37 C38 1.368(7)
C37 H1c37 0.96
C38 C39 1.341(5)
C38 H1c38 0.96
C39 C40 1.400(5)
C39 H1c39 0.96
C40 H1c40 0.96
C41 C42 1.368(3)
C41 C46 1.368(2)
C42 C43 1.388(3)
C42 H1c42 0.96
C43 C44 1.365(3)
C43 H1c43 0.96
C44 C45 1.351(4)
C44 H1c44 0.96
C45 C46 1.373(3)
C45 H1c45 0.96
C46 H1c46 0.96

loop_
_geom_hbond_atom_site_label_D
_geom_hbond_atom_site_label_H
_geom_hbond_atom_site_label_A
_geom_hbond_site_symmetry_A
_geom_hbond_distance_DH
_geom_hbond_distance_HA
_geom_hbond_distance_DA
_geom_hbond_angle_DHA
C10 H1c10 N1 1_655 0.96 2.49 3.313(2) 143.26
C21 H1c21 C41 . 0.96 2.47 2.8212(18) 101.12
